data_7202562
loop_
_publ_author_name
'Lavy, Tali'
'Kaftory, Menahem'

_publ_section_title
;
 Channels formation through photodimerization of guest molecules within
 solid inclusion compounds
;
_journal_issue 2
_journal_name_full CrystEngComm
_journal_page_first 123
_journal_paper_doi 10.1039/b615032b
_journal_volume 9
_journal_year 2007
_chemical_formula_moiety '(C30 H22 O2), 2(C6 H7 N O)'
_chemical_formula_sum 'C21 H18 N O2'
_chemical_formula_weight 316.36
_chemical_name_common
;
1,1,6,6-tetraphenyl-2,4- hexadiyne-1,6-diol bis(6-methyl-2-
(1H)-pyridone) clathrate
;
_chemical_name_systematic
;
1,1,6,6-tetraphenyl-2,4- hexadiyne-1,6-diol
bis(6-methyl-2-(1H)-pyridone) clathrate
;
_space_group_IT_number 2
_symmetry_cell_setting triclinic
_symmetry_space_group_name_Hall '-P 1'
_symmetry_space_group_name_H-M 'P -1'
_atom_sites_solution_hydrogens geom
_atom_sites_solution_primary direct
_atom_sites_solution_secondary difmap
_audit_creation_method SHELXL-97
_cell_angle_alpha 64.012(3)
_cell_angle_beta 79.957(2)
_cell_angle_gamma 68.499(2)
_cell_formula_units_Z 2
_cell_length_a 8.4564(4)
_cell_length_b 10.8394(4)
_cell_length_c 11.3593(6)
_cell_measurement_reflns_used 3149
_cell_measurement_temperature 293(2)
_cell_measurement_theta_max 27.485
_cell_measurement_theta_min 1.018
_cell_volume 870.69(7)
_computing_structure_refinement 'SHELXL-97 (Sheldrick, 1997)'
_computing_structure_solution 'SHELXS-97 (Sheldrick, 1990)'
_diffrn_ambient_temperature 293(2)
_diffrn_measured_fraction_theta_full 0.993
_diffrn_measured_fraction_theta_max 0.993
_diffrn_measurement_device_type KappaCCD
_diffrn_measurement_method CCD
_diffrn_radiation_monochromator graphite
_diffrn_radiation_source 'fine-focus sealed tube'
_diffrn_radiation_type MoK\a
_diffrn_radiation_wavelength 0.71073
_diffrn_reflns_av_R_equivalents 0.0278
_diffrn_reflns_av_sigmaI/netI 0.0570
_diffrn_reflns_limit_h_max 10
_diffrn_reflns_limit_h_min -10
_diffrn_reflns_limit_k_max 12
_diffrn_reflns_limit_k_min -12
_diffrn_reflns_limit_l_max 13
_diffrn_reflns_limit_l_min -13
_diffrn_reflns_number 5354
_diffrn_reflns_theta_full 25.04
_diffrn_reflns_theta_max 25.04
_diffrn_reflns_theta_min 1.99
_diffrn_standards_decay_% 0
_diffrn_standards_number 0
_exptl_absorpt_coefficient_mu 0.077
_exptl_absorpt_correction_T_max 0.9923
_exptl_absorpt_correction_T_min 0.9697
_exptl_absorpt_correction_type none
_exptl_absorpt_process_details none
_exptl_crystal_colour colorless
_exptl_crystal_density_diffrn 1.207
_exptl_crystal_density_method 'not measured'
_exptl_crystal_description prism
_exptl_crystal_F_000 334
_exptl_crystal_size_max 0.40
_exptl_crystal_size_mid 0.30
_exptl_crystal_size_min 0.10
_refine_diff_density_max 0.247
_refine_diff_density_min -0.210
_refine_diff_density_rms 0.031
_refine_ls_extinction_coef 0.16(3)
_refine_ls_extinction_expression Fc^*^=kFc[1+0.001xFc^2^\l^3^/sin(2\q)]^-1/4^
_refine_ls_extinction_method SHELXL
_refine_ls_goodness_of_fit_ref 1.064
_refine_ls_hydrogen_treatment mixed
_refine_ls_matrix_type full
_refine_ls_number_parameters 242
_refine_ls_number_reflns 3053
_refine_ls_number_restraints 19
_refine_ls_restrained_S_all 1.065
_refine_ls_R_factor_all 0.0756
_refine_ls_R_factor_gt 0.0516
_refine_ls_shift/su_max 0.000
_refine_ls_shift/su_mean 0.000
_refine_ls_structure_factor_coef Fsqd
_refine_ls_weighting_details 'calc w=1/[\s^2^(Fo^2^)+(0.0977P)^2^+0.0000P] where P=(Fo^2^+2Fc^2^)/3'
_refine_ls_weighting_scheme calc
_refine_ls_wR_factor_gt 0.1578
_refine_ls_wR_factor_ref 0.1663
_reflns_number_gt 1976
_reflns_number_total 3053
_reflns_threshold_expression >2sigma(I)
_cod_data_source_file b615032b.txt
_cod_data_source_block hp1r0
_cod_depositor_comments
;
The following automatic conversions were performed:
'_symmetry_cell_setting' value 'Triclinic' changed to 'triclinic'
according to '/home/saulius/struct/CIF-dictionaries/cif_core.dic'
dictionary named 'cif_core.dic' version 2.4.1 from 2010-06-29.

Automatic conversion script
Id: cif_fix_enum 1527 2010-12-29 10:47:43Z saulius 
;
_cod_original_sg_symbol_H-M P-1
_cod_database_code 7202562

loop_
_symmetry_equiv_pos_as_xyz
'x, y, z'
'-x, -y, -z'

loop_
_atom_site_label
_atom_site_type_symbol
_atom_site_fract_x
_atom_site_fract_y
_atom_site_fract_z
_atom_site_U_iso_or_equiv
_atom_site_adp_type
_atom_site_occupancy
_atom_site_symmetry_multiplicity
_atom_site_calc_flag
_atom_site_refinement_flags
_atom_site_disorder_assembly
_atom_site_disorder_group
O1 O 0.15643(17) 0.27600(14) 0.16484(12) 0.0713(5) Uani 1 1 d . . .
H1 H 0.2334 0.2012 0.1693 0.107 Uiso 1 1 calc R . .
C1 C 0.0278(2) 0.0569(2) 0.45771(18) 0.0578(5) Uani 1 1 d . . .
C2 C 0.0787(2) 0.15482(19) 0.38442(18) 0.0553(5) Uani 1 1 d . . .
C3 C 0.1281(2) 0.28125(18) 0.29068(16) 0.0542(5) Uani 1 1 d . . .
C4 C 0.2867(2) 0.2859(2) 0.3337(2) 0.0617(5) Uani 1 1 d . . .
C5 C 0.3468(3) 0.3991(3) 0.2548(3) 0.0925(8) Uani 1 1 d . . .
H5 H 0.2915 0.4693 0.1775 0.111 Uiso 1 1 calc R . .
C6 C 0.4887(4) 0.4087(4) 0.2899(4) 0.1254(13) Uani 1 1 d . . .
H6 H 0.5283 0.4854 0.2364 0.150 Uiso 1 1 calc R . .
C7 C 0.5711(3) 0.3060(4) 0.4029(5) 0.1271(14) Uani 1 1 d . . .
H7 H 0.6670 0.3128 0.4258 0.152 Uiso 1 1 calc R . .
C8 C 0.5137(3) 0.1943(3) 0.4818(3) 0.0988(9) Uani 1 1 d . . .
H8 H 0.5700 0.1244 0.5588 0.119 Uiso 1 1 calc R . .
C9 C 0.3707(2) 0.1844(2) 0.4476(2) 0.0723(6) Uani 1 1 d . . .
H9 H 0.3311 0.1079 0.5024 0.087 Uiso 1 1 calc R . .
C10 C -0.0207(2) 0.41887(18) 0.28067(17) 0.0540(5) Uani 1 1 d . . .
C11 C -0.1005(3) 0.5193(2) 0.1649(2) 0.0729(6) Uani 1 1 d . . .
H11 H -0.0675 0.5031 0.0890 0.087 Uiso 1 1 calc R . .
C12 C -0.2306(3) 0.6451(2) 0.1607(2) 0.0806(7) Uani 1 1 d . . .
H12 H -0.2826 0.7133 0.0816 0.097 Uiso 1 1 calc R . .
C13 C -0.2822(3) 0.6693(2) 0.2710(3) 0.0790(7) Uani 1 1 d . . .
H13 H -0.3688 0.7541 0.2672 0.095 Uiso 1 1 calc R . .
C14 C -0.2063(3) 0.5681(2) 0.3889(2) 0.0790(6) Uani 1 1 d . . .
H14 H -0.2430 0.5833 0.4651 0.095 Uiso 1 1 calc R . .
C15 C -0.0754(2) 0.4440(2) 0.3930(2) 0.0670(6) Uani 1 1 d . . .
H15 H -0.0232 0.3763 0.4722 0.080 Uiso 1 1 calc R . .
O2 O 0.4605(2) 0.05178(18) 0.13441(16) 0.0725(6) Uani 0.832(3) 1 d PD . .
N1 N 0.65732(19) 0.09093(17) -0.02858(15) 0.0705(5) Uani 1 1 d D . .
H1N1 H 0.613(3) 0.049(3) -0.082(2) 0.094(8) Uiso 0.832(3) 1 d PD . .
C16 C 0.5887(2) 0.0950(2) 0.08755(17) 0.0656(7) Uani 0.832(3) 1 d PD . .
C17 C 0.7843(3) 0.1459(3) -0.0954(2) 0.0807(8) Uani 0.832(3) 1 d PD . .
C18 C 0.8617(3) 0.1950(3) -0.0393(3) 0.0954(8) Uani 1 1 d D . .
H18 H 0.959(4) 0.234(3) -0.082(3) 0.105(9) Uiso 0.832(3) 1 d P . .
C19 C 0.8006(4) 0.1940(3) 0.0857(3) 0.1023(11) Uani 0.832(3) 1 d PD . .
H19 H 0.8515 0.2293 0.1249 0.123 Uiso 0.832(3) 1 calc PR . .
C20 C 0.6727(3) 0.1444(3) 0.1495(2) 0.0960(8) Uani 1 1 d D . .
H20 H 0.6387 0.1419 0.2326 0.115 Uiso 0.832(3) 1 calc PR . .
C21 C 0.8299(5) 0.1493(5) -0.2292(3) 0.1168(17) Uiso 0.832(3) 1 d PD . .
H21A H 0.7491 0.1235 -0.2557 0.175 Uiso 0.832(3) 1 calc PRD . .
H21B H 0.9415 0.0813 -0.2286 0.175 Uiso 0.832(3) 1 calc PRD . .
H21C H 0.8286 0.2453 -0.2896 0.175 Uiso 0.832(3) 1 calc PRD . .
O2D O 0.6213(11) -0.0174(10) -0.1418(9) 0.077(3) Uiso 0.168(3) 1 d PD . .
C16D C 0.7122(13) 0.0473(13) -0.1284(8) 0.078(4) Uiso 0.168(3) 1 d PD . .
C17D C 0.7493(16) 0.1271(17) 0.0319(5) 0.107(5) Uiso 0.168(3) 1 d PD . .
C19D C 0.887(2) 0.1712(19) -0.1557(10) 0.120(6) Uiso 0.168(3) 1 d PD . .
H19D H 0.9576 0.2209 -0.2133 0.144 Uiso 0.168(3) 1 calc PR . .
C20D C 0.8435(14) 0.1010(14) -0.2101(10) 0.054(3) Uiso 0.168(3) 1 d PD . .
H20D H 0.8894 0.0891 -0.2865 0.065 Uiso 0.168(3) 1 calc PR . .

loop_
_atom_site_aniso_label
_atom_site_aniso_U_11
_atom_site_aniso_U_22
_atom_site_aniso_U_33
_atom_site_aniso_U_23
_atom_site_aniso_U_13
_atom_site_aniso_U_12
O1 0.0734(10) 0.0669(9) 0.0638(8) -0.0282(7) 0.0059(7) -0.0136(7)
C1 0.0520(11) 0.0506(10) 0.0700(11) -0.0256(9) 0.0002(9) -0.0155(8)
C2 0.0490(11) 0.0489(10) 0.0673(11) -0.0260(9) -0.0016(8) -0.0122(9)
C3 0.0518(10) 0.0491(10) 0.0581(10) -0.0207(8) 0.0054(8) -0.0169(8)
C4 0.0464(10) 0.0503(10) 0.0897(13) -0.0342(10) 0.0057(10) -0.0133(9)
C5 0.0683(15) 0.0678(13) 0.137(2) -0.0375(14) 0.0162(14) -0.0316(12)
C6 0.074(2) 0.104(2) 0.229(4) -0.092(3) 0.035(2) -0.0509(19)
C7 0.0500(16) 0.132(3) 0.256(4) -0.138(3) 0.006(2) -0.0218(18)
C8 0.0592(14) 0.0996(18) 0.165(2) -0.0921(19) -0.0266(15) 0.0031(13)
C9 0.0528(12) 0.0653(12) 0.1061(16) -0.0492(12) -0.0096(11) -0.0061(10)
C10 0.0474(10) 0.0477(10) 0.0623(11) -0.0187(9) 0.0026(8) -0.0168(8)
C11 0.0632(13) 0.0698(13) 0.0650(12) -0.0179(10) 0.0023(10) -0.0129(11)
C12 0.0630(14) 0.0638(13) 0.0791(14) -0.0101(11) -0.0030(11) -0.0049(11)
C13 0.0589(13) 0.0569(12) 0.1094(18) -0.0341(13) -0.0032(12) -0.0053(10)
C14 0.0670(14) 0.0755(14) 0.0983(16) -0.0501(13) -0.0056(12) -0.0077(12)
C15 0.0599(12) 0.0635(12) 0.0741(12) -0.0327(10) -0.0078(9) -0.0077(10)
O2 0.0634(12) 0.0729(11) 0.0855(12) -0.0413(9) 0.0047(9) -0.0186(9)
N1 0.0585(10) 0.0686(11) 0.0889(12) -0.0386(9) 0.0029(9) -0.0195(9)
C16 0.0519(14) 0.0553(13) 0.0853(17) -0.0323(12) -0.0042(12) -0.0073(11)
C17 0.0624(17) 0.0731(17) 0.0948(19) -0.0270(15) 0.0081(14) -0.0228(14)
C18 0.0753(17) 0.0839(17) 0.131(2) -0.0426(16) 0.0017(15) -0.0341(14)
C19 0.082(2) 0.100(2) 0.150(3) -0.067(2) -0.016(2) -0.0312(18)
C20 0.0866(18) 0.1051(19) 0.1182(19) -0.0686(17) -0.0016(15) -0.0264(15)

loop_
_atom_type_symbol
_atom_type_description
_atom_type_scat_dispersion_real
_atom_type_scat_dispersion_imag
_atom_type_scat_source
C C 0.0033 0.0016 'International Tables Vol C Tables 4.2.6.8 and 6.1.1.4'
H H 0.0000 0.0000 'International Tables Vol C Tables 4.2.6.8 and 6.1.1.4'
N N 0.0061 0.0033 'International Tables Vol C Tables 4.2.6.8 and 6.1.1.4'
O O 0.0106 0.0060 'International Tables Vol C Tables 4.2.6.8 and 6.1.1.4'

loop_
_geom_angle_atom_site_label_1
_geom_angle_atom_site_label_2
_geom_angle_atom_site_label_3
_geom_angle
_geom_angle_site_symmetry_1
_geom_angle_site_symmetry_3
_geom_angle_publ_flag
C3 O1 H1 109.5 . . ?
C2 C1 C1 179.1(3) . 2_556 ?
C1 C2 C3 175.73(19) . . ?
O1 C3 C2 108.67(14) . . ?
O1 C3 C4 110.40(14) . . ?
C2 C3 C4 112.08(15) . . ?
O1 C3 C10 108.32(14) . . ?
C2 C3 C10 107.97(14) . . ?
C4 C3 C10 109.30(13) . . ?
C9 C4 C5 118.5(2) . . ?
C9 C4 C3 123.39(17) . . ?
C5 C4 C3 118.1(2) . . ?
C4 C5 C6 120.3(3) . . ?
C4 C5 H5 119.9 . . ?
C6 C5 H5 119.9 . . ?
C7 C6 C5 120.3(3) . . ?
C7 C6 H6 119.8 . . ?
C5 C6 H6 119.8 . . ?
C8 C7 C6 120.2(3) . . ?
C8 C7 H7 119.9 . . ?
C6 C7 H7 119.9 . . ?
C7 C8 C9 119.8(3) . . ?
C7 C8 H8 120.1 . . ?
C9 C8 H8 120.1 . . ?
C4 C9 C8 120.9(2) . . ?
C4 C9 H9 119.6 . . ?
C8 C9 H9 119.6 . . ?
C11 C10 C15 118.67(17) . . ?
C11 C10 C3 122.80(16) . . ?
C15 C10 C3 118.52(16) . . ?
C10 C11 C12 120.26(19) . . ?
C10 C11 H11 119.9 . . ?
C12 C11 H11 119.9 . . ?
C13 C12 C11 120.6(2) . . ?
C13 C12 H12 119.7 . . ?
C11 C12 H12 119.7 . . ?
C12 C13 C14 120.01(19) . . ?
C12 C13 H13 120.0 . . ?
C14 C13 H13 120.0 . . ?
C13 C14 C15 119.5(2) . . ?
C13 C14 H14 120.3 . . ?
C15 C14 H14 120.3 . . ?
C14 C15 C10 120.95(19) . . ?
C14 C15 H15 119.5 . . ?
C10 C15 H15 119.5 . . ?
O2D O2 C16 160.3(7) 2_655 . ?
C16 N1 C16D 161.5(4) . . ?
C16 N1 C17 124.57(16) . . ?
C16D N1 C17 71.8(3) . . ?
C16 N1 C17D 66.2(3) . . ?
C16D N1 C17D 126.4(6) . . ?
C17 N1 C17D 59.7(2) . . ?
C16 N1 H1N1 123.5(14) . . ?
C16D N1 H1N1 41.9(14) . . ?
C17 N1 H1N1 111.8(14) . . ?
C17D N1 H1N1 167.1(16) . . ?
O2 C16 N1 118.58(14) . . ?
O2 C16 C20 125.53(17) . . ?
N1 C16 C20 115.86(16) . . ?
O2 C16 C17D 172.7(6) . . ?
N1 C16 C17D 57.28(15) . . ?
C20 C16 C17D 58.8(2) . . ?
C18 C17 C17D 59.72(12) . . ?
C18 C17 N1 119.6(2) . . ?
C17D C17 N1 60.22(11) . . ?
C18 C17 C21 122.8(2) . . ?
C17D C17 C21 173.9(7) . . ?
N1 C17 C21 117.6(2) . . ?
C18 C17 C16D 164.4(5) . . ?
C17D C17 C16D 110.4(3) . . ?
N1 C17 C16D 53.82(18) . . ?
C21 C17 C16D 65.8(3) . . ?
C17 C18 C17D 60.7(2) . . ?
C17 C18 C19 117.7(2) . . ?
C17D C18 C19 57.9(3) . . ?
C17 C18 C19D 44.5(6) . . ?
C17D C18 C19D 104.1(7) . . ?
C19 C18 C19D 161.9(7) . . ?
C17 C18 H18 123.6(17) . . ?
C17D C18 H18 171.1(18) . . ?
C19 C18 H18 118.7(16) . . ?
C19D C18 H18 79.2(17) . . ?
C20 C19 C18 122.7(2) . . ?
C20 C19 H19 118.7 . . ?
C18 C19 H19 118.7 . . ?
C19 C20 C16 119.1(2) . . ?
C19 C20 H20 120.4 . . ?
C16 C20 H20 120.4 . . ?
C17 C21 H21A 109.5 . . ?
C17 C21 H21B 109.5 . . ?
H21A C21 H21B 109.5 . . ?
C17 C21 H21C 109.5 . . ?
H21A C21 H21C 109.5 . . ?
H21B C21 H21C 109.5 . . ?
O2 O2D C16D 162.8(11) 2_655 . ?
O2 O2D H1N1 119.4(15) 2_655 . ?
C16D O2D H1N1 43.4(13) . . ?
O2D C16D N1 113.1(6) . . ?
O2D C16D C20D 131.7(6) . . ?
N1 C16D C20D 114.4(6) . . ?
O2D C16D C17 166.0(7) . . ?
N1 C16D C17 54.34(18) . . ?
C20D C16D C17 60.1(5) . . ?
O2D C16D H1N1 61.5(7) . . ?
N1 C16D H1N1 52.39(15) . . ?
C20D C16D H1N1 159(2) . . ?
C17 C16D H1N1 104.9(6) . . ?
C18 C17D C17 59.60(13) . . ?
C18 C17D N1 119.3(2) . . ?
C17 C17D N1 60.10(13) . . ?
C18 C17D C16 162.9(13) . . ?
C17 C17D C16 115.5(2) . . ?
N1 C17D C16 56.49(15) . . ?
C20D C19D C18 141.1(12) . . ?
C20D C19D H18 172(2) . . ?
C18 C19D H18 39.0(11) . . ?
C20D C19D H19D 109.4 . . ?
C18 C19D H19D 109.4 . . ?
H18 C19D H19D 71.4 . . ?
C19D C20D C16D 107.3(10) . . ?
C19D C20D H20D 126.4 . . ?
C16D C20D H20D 126.4 . . ?

loop_
_geom_bond_atom_site_label_1
_geom_bond_atom_site_label_2
_geom_bond_distance
_geom_bond_site_symmetry_2
_geom_bond_publ_flag
O1 C3 1.430(2) . ?
O1 H1 0.8200 . ?
C1 C2 1.200(2) . ?
C1 C1 1.377(4) 2_556 ?
C2 C3 1.474(2) . ?
C3 C4 1.530(3) . ?
C3 C10 1.532(2) . ?
C4 C9 1.374(3) . ?
C4 C5 1.379(3) . ?
C5 C6 1.380(4) . ?
C5 H5 0.9300 . ?
C6 C7 1.365(5) . ?
C6 H6 0.9300 . ?
C7 C8 1.354(5) . ?
C7 H7 0.9300 . ?
C8 C9 1.386(3) . ?
C8 H8 0.9300 . ?
C9 H9 0.9300 . ?
C10 C11 1.373(3) . ?
C10 C15 1.386(3) . ?
C11 C12 1.391(3) . ?
C11 H11 0.9300 . ?
C12 C13 1.357(3) . ?
C12 H12 0.9300 . ?
C13 C14 1.380(3) . ?
C13 H13 0.9300 . ?
C14 C15 1.382(3) . ?
C14 H14 0.9300 . ?
C15 H15 0.9300 . ?
O2 O2D 0.875(7) 2_655 ?
O2 C16 1.2769(10) . ?
N1 C16 1.3578(10) . ?
N1 C16D 1.3594(10) . ?
N1 C17 1.3685(10) . ?
N1 C17D 1.3701(10) . ?
N1 H1N1 1.0799(10) . ?
C16 C20 1.4384(10) . ?
C16 C17D 1.490(6) . ?
C17 C18 1.3480(10) . ?
C17 C17D 1.363(5) . ?
C17 C21 1.4889(10) . ?
C17 C16D 1.600(7) . ?
C18 C17D 1.3498(10) . ?
C18 C19 1.4207(10) . ?
C18 C19D 1.4212(10) . ?
C18 H18 1.01(3) . ?
C19 C20 1.3404(10) . ?
C19 H19 0.9300 . ?
C20 H20 0.9300 . ?
C21 H21A 0.9600 . ?
C21 H21B 0.9600 . ?
C21 H21C 0.9600 . ?
O2D O2 0.875(7) 2_655 ?
O2D C16D 1.2797(10) . ?
O2D H1N1 1.165(13) . ?
C16D C20D 1.4400(10) . ?
C16D H1N1 0.91(3) . ?
C19D C20D 1.3406(10) . ?
C19D H18 1.58(3) . ?
C19D H19D 0.9300 . ?
C20D H20D 0.9300 . ?

loop_
_geom_torsion_atom_site_label_1
_geom_torsion_atom_site_label_2
_geom_torsion_atom_site_label_3
_geom_torsion_atom_site_label_4
_geom_torsion
_geom_torsion_site_symmetry_1
_geom_torsion_site_symmetry_2
_geom_torsion_site_symmetry_3
_geom_torsion_site_symmetry_4
_geom_torsion_publ_flag
C1 C1 C2 C3 166(14) 2_556 . . . ?
C1 C2 C3 O1 -82(2) . . . . ?
C1 C2 C3 C4 156(2) . . . . ?
C1 C2 C3 C10 35(2) . . . . ?
O1 C3 C4 C9 -122.03(19) . . . . ?
C2 C3 C4 C9 -0.7(2) . . . . ?
C10 C3 C4 C9 118.92(18) . . . . ?
O1 C3 C4 C5 58.8(2) . . . . ?
C2 C3 C4 C5 -179.91(17) . . . . ?
C10 C3 C4 C5 -60.3(2) . . . . ?
C9 C4 C5 C6 0.3(3) . . . . ?
C3 C4 C5 C6 179.5(2) . . . . ?
C4 C5 C6 C7 0.2(4) . . . . ?
C5 C6 C7 C8 -0.4(5) . . . . ?
C6 C7 C8 C9 0.0(4) . . . . ?
C5 C4 C9 C8 -0.7(3) . . . . ?
C3 C4 C9 C8 -179.84(17) . . . . ?
C7 C8 C9 C4 0.5(3) . . . . ?
O1 C3 C10 C11 -3.4(2) . . . . ?
C2 C3 C10 C11 -120.88(19) . . . . ?
C4 C3 C10 C11 117.0(2) . . . . ?
O1 C3 C10 C15 177.57(15) . . . . ?
C2 C3 C10 C15 60.1(2) . . . . ?
C4 C3 C10 C15 -62.1(2) . . . . ?
C15 C10 C11 C12 1.6(3) . . . . ?
C3 C10 C11 C12 -177.42(17) . . . . ?
C10 C11 C12 C13 -1.1(3) . . . . ?
C11 C12 C13 C14 -0.4(3) . . . . ?
C12 C13 C14 C15 1.4(3) . . . . ?
C13 C14 C15 C10 -0.8(3) . . . . ?
C11 C10 C15 C14 -0.7(3) . . . . ?
C3 C10 C15 C14 178.42(18) . . . . ?
O2D O2 C16 N1 0(2) 2_655 . . . ?
O2D O2 C16 C20 -178(2) 2_655 . . . ?
O2D O2 C16 C17D -54(3) 2_655 . . . ?
C16D N1 C16 O2 -36.3(17) . . . . ?
C17 N1 C16 O2 173.8(2) . . . . ?
C17D N1 C16 O2 -173.0(8) . . . . ?
C16D N1 C16 C20 141.8(17) . . . . ?
C17 N1 C16 C20 -8.2(3) . . . . ?
C17D N1 C16 C20 5.1(8) . . . . ?
C16D N1 C16 C17D 136.7(19) . . . . ?
C17 N1 C16 C17D -13.2(8) . . . . ?
C16 N1 C17 C18 7.2(4) . . . . ?
C16D N1 C17 C18 -163.2(7) . . . . ?
C17D N1 C17 C18 -6.8(9) . . . . ?
C16 N1 C17 C17D 14.0(9) . . . . ?
C16D N1 C17 C17D -156.3(10) . . . . ?
C16 N1 C17 C21 -172.5(3) . . . . ?
C16D N1 C17 C21 17.2(6) . . . . ?
C17D N1 C17 C21 173.5(9) . . . . ?
C16 N1 C17 C16D 170.4(6) . . . . ?
C17D N1 C17 C16D 156.3(10) . . . . ?
N1 C17 C18 C17D 6.9(9) . . . . ?
C21 C17 C18 C17D -173.5(9) . . . . ?
C16D C17 C18 C17D -53.7(14) . . . . ?
C17D C17 C18 C19 -10.1(9) . . . . ?
N1 C17 C18 C19 -3.2(4) . . . . ?
C21 C17 C18 C19 176.4(3) . . . . ?
C16D C17 C18 C19 -63.8(12) . . . . ?
C17D C17 C18 C19D 166.0(14) . . . . ?
N1 C17 C18 C19D 172.9(12) . . . . ?
C21 C17 C18 C19D -7.4(11) . . . . ?
C16D C17 C18 C19D 112.4(16) . . . . ?
C17 C18 C19 C20 1.2(5) . . . . ?
C17D C18 C19 C20 -9.2(9) . . . . ?
C19D C18 C19 C20 -8(3) . . . . ?
C18 C19 C20 C16 -2.4(4) . . . . ?
O2 C16 C20 C19 -176.5(2) . . . . ?
N1 C16 C20 C19 5.6(4) . . . . ?
C17D C16 C20 C19 10.6(8) . . . . ?
O2 O2D C16D N1 11(5) 2_655 . . . ?
O2 O2D C16D C20D -159(3) 2_655 . . . ?
O2 O2D C16D C17 -14(8) 2_655 . . . ?
C16 N1 C16D O2D 33(2) . . . . ?
C17 N1 C16D O2D -172.9(12) . . . . ?
C17D N1 C16D O2D 161.6(10) . . . . ?
C16 N1 C16D C20D -156.0(11) . . . . ?
C17 N1 C16D C20D -1.7(9) . . . . ?
C17D N1 C16D C20D -27.2(15) . . . . ?
C16 N1 C16D C17 -154.3(15) . . . . ?
C17D N1 C16D C17 -25.5(10) . . . . ?
C18 C17 C16D O2D 98(5) . . . . ?
C17D C17 C16D O2D 50(5) . . . . ?
N1 C17 C16D O2D 28(4) . . . . ?
C21 C17 C16D O2D -135(5) . . . . ?
C18 C17 C16D N1 69.7(13) . . . . ?
C17D C17 C16D N1 21.8(9) . . . . ?
C21 C17 C16D N1 -163.3(6) . . . . ?
C18 C17 C16D C20D -112.0(12) . . . . ?
C17D C17 C16D C20D -159.9(10) . . . . ?
N1 C17 C16D C20D 178.2(9) . . . . ?
C21 C17 C16D C20D 14.9(7) . . . . ?
C19 C18 C17D C17 169.4(9) . . . . ?
C19D C18 C17D C17 -10.0(10) . . . . ?
C17 C18 C17D N1 -6.9(9) . . . . ?
C19 C18 C17D N1 162.6(17) . . . . ?
C19D C18 C17D N1 -16.9(17) . . . . ?
C17 C18 C17D C16 -77.8(13) . . . . ?
C19 C18 C17D C16 92(2) . . . . ?
C19D C18 C17D C16 -88(2) . . . . ?
N1 C17 C17D C18 -173.1(9) . . . . ?
C21 C17 C17D C18 116(3) . . . . ?
C16D C17 C17D C18 166.7(6) . . . . ?
C18 C17 C17D N1 173.1(9) . . . . ?
C21 C17 C17D N1 -71(4) . . . . ?
C16D C17 C17D N1 -20.2(8) . . . . ?
C18 C17 C17D C16 161.5(15) . . . . ?
N1 C17 C17D C16 -11.6(7) . . . . ?
C21 C17 C17D C16 -83(4) . . . . ?
C16D C17 C17D C16 -31.9(14) . . . . ?
C16 N1 C17D C18 -160.6(16) . . . . ?
C16D N1 C17D C18 35.1(18) . . . . ?
C17 N1 C17D C18 6.8(9) . . . . ?
C16 N1 C17D C17 -167.4(8) . . . . ?
C16D N1 C17D C17 28.3(11) . . . . ?
C16D N1 C17D C16 -164.3(7) . . . . ?
C17 N1 C17D C16 167.4(8) . . . . ?
O2 C16 C17D C18 138(4) . . . . ?
N1 C16 C17D C18 81.1(13) . . . . ?
C20 C16 C17D C18 -94(2) . . . . ?
O2 C16 C17D C17 69(3) . . . . ?
N1 C16 C17D C17 12.1(7) . . . . ?
C20 C16 C17D C17 -162.6(15) . . . . ?
O2 C16 C17D N1 57(3) . . . . ?
C20 C16 C17D N1 -174.7(8) . . . . ?
C17 C18 C19D C20D -16.7(19) . . . . ?
C17D C18 C19D C20D -4(3) . . . . ?
C19 C18 C19D C20D -6(5) . . . . ?
C18 C19D C20D C16D 10(3) . . . . ?
O2D C16D C20D C19D 174.7(15) . . . . ?
N1 C16D C20D C19D 5.6(17) . . . . ?
C17 C16D C20D C19D 4.0(11) . . . . ?
